data_1576234
loop_
_publ_author_name
'Berg, Willi R.'
'Moshtaha, Amina L.'
'Sievers, Robin'
'Reimann, Marc'
'Streit, Tim-Niclas'
'Rupf, Susanne M.'
'Kaupp, Martin'
'Malischewski, Moritz'

_publ_section_title
;
 A facile route to 'naked' Ag<sup>+</sup> ions enabling the coordination
 of the weak Lewis base Ni(CO)<sub>4</sub>.
;
_journal_issue 1
_journal_name_full 'Chemical science'
_journal_page_first 406
_journal_page_last 411
_journal_paper_doi 10.1039/d5sc05589j
_journal_volume 17
_journal_year 2026
_chemical_formula_moiety '0.9(C6 H4 Ag Cl4 Ni O4), B2 C37 F30 N, 0.1(C2 H4 Ag Cl4), 0.1(C H2 Cl2), 1[CH2Cl2]'
_chemical_formula_sum 'C43.7 H6.2 Ag B2 Cl6.2 F30 N Ni0.9 O3.6'
_chemical_formula_weight 1574.82
_space_group_crystal_system monoclinic
_space_group_IT_number 14
_space_group_name_Hall '-P 2ybc'
_space_group_name_H-M_alt 'P 1 21/c 1'
_atom_sites_solution_hydrogens geom
_atom_sites_solution_primary iterative
_audit_creation_date 2024-10-16
_audit_creation_method
;
Olex2 1.5
(compiled 2024.02.16 svn.r378c4104 for OlexSys, GUI svn.r6928)
;
_audit_update_record
;
2025-07-10 deposited with the CCDC.	2025-11-06 downloaded from the CCDC.
;
_cell_angle_alpha 90
_cell_angle_beta 91.6140(10)
_cell_angle_gamma 90
_cell_formula_units_Z 4
_cell_length_a 13.2880(5)
_cell_length_b 28.0807(10)
_cell_length_c 13.7219(4)
_cell_measurement_reflns_used 9812
_cell_measurement_temperature 100.0
_cell_measurement_theta_max 25.37
_cell_measurement_theta_min 2.23
_cell_volume 5118.1(3)
_computing_cell_refinement 'SAINT V8.38A (Bruker, 2018)'
_computing_data_reduction 'SAINT V8.38A (Bruker, 2018)'
_computing_molecular_graphics 'Olex2 1.5 (Dolomanov et al., 2009)'
_computing_publication_material 'Olex2 1.5 (Dolomanov et al., 2009)'
_computing_structure_refinement 'SHELXL 2018/3 (Sheldrick, 2015)'
_computing_structure_solution 'olex2.solve 1.5 (Bourhis et al., 2015)'
_diffrn_ambient_temperature 100.0
_diffrn_measured_fraction_theta_full 1.000
_diffrn_measured_fraction_theta_max 0.998
_diffrn_measurement_device_type 'Bruker APEX-II CCD'
_diffrn_measurement_method '\f and \w scans'
_diffrn_radiation_type MoK\a
_diffrn_radiation_wavelength 0.71073
_diffrn_reflns_av_R_equivalents 0.0445
_diffrn_reflns_av_unetI/netI 0.0279
_diffrn_reflns_Laue_measured_fraction_full 1.000
_diffrn_reflns_Laue_measured_fraction_max 0.998
_diffrn_reflns_limit_h_max 15
_diffrn_reflns_limit_h_min -15
_diffrn_reflns_limit_k_max 33
_diffrn_reflns_limit_k_min -33
_diffrn_reflns_limit_l_max 16
_diffrn_reflns_limit_l_min -16
_diffrn_reflns_number 64186
_diffrn_reflns_point_group_measured_fraction_full 1.000
_diffrn_reflns_point_group_measured_fraction_max 0.998
_diffrn_reflns_theta_full 25.242
_diffrn_reflns_theta_max 25.372
_diffrn_reflns_theta_min 2.076
_diffrn_source_current 1.0
_diffrn_source_power 0.05
_diffrn_source_voltage 50.0
_diffrn_standards_number 0
_exptl_absorpt_coefficient_mu 1.194
_exptl_absorpt_correction_T_max 0.2394
_exptl_absorpt_correction_T_min 0.1634
_exptl_absorpt_correction_type numerical
_exptl_absorpt_process_details
;
SADABS-2016/2 (Bruker,2016/2) was used for absorption correction.
wR2(int) was 0.1351 before and 0.0634 after correction.
The Ratio of minimum to maximum transmission is 0.6825.
The \l/2 correction factor is Not present.
;
_exptl_crystal_colour colourless
_exptl_crystal_colour_primary colourless
_exptl_crystal_density_diffrn 2.044
_exptl_crystal_description block
_exptl_crystal_F_000 3047
_exptl_crystal_size_max 0.1
_exptl_crystal_size_mid 0.1
_exptl_crystal_size_min 0.1
_refine_diff_density_max 1.183
_refine_diff_density_min -0.993
_refine_diff_density_rms 0.088
_refine_ls_extinction_method none
_refine_ls_goodness_of_fit_ref 1.059
_refine_ls_hydrogen_treatment constr
_refine_ls_matrix_type full
_refine_ls_number_parameters 835
_refine_ls_number_reflns 9383
_refine_ls_number_restraints 2
_refine_ls_restrained_S_all 1.059
_refine_ls_R_factor_all 0.0595
_refine_ls_R_factor_gt 0.0444
_refine_ls_shift/su_max 0.001
_refine_ls_shift/su_mean 0.000
_refine_ls_structure_factor_coef Fsqd
_refine_ls_weighting_details 'w=1/[\s^2^(Fo^2^)+(0.0423P)^2^+15.1622P] where P=(Fo^2^+2Fc^2^)/3'
_refine_ls_weighting_scheme calc
_refine_ls_wR_factor_gt 0.1064
_refine_ls_wR_factor_ref 0.1188
_reflns_Friedel_coverage 0.000
_reflns_number_gt 7579
_reflns_number_total 9383
_reflns_threshold_expression 'I > 2\s(I)'
_cod_data_source_file d5sc05589j2.cif
_cod_data_source_block p21_c_num_smr
_cod_depositor_comments 'Adding full bibliography for 1576233--1576234.cif.'
_cod_original_formula_sum 'C43.70 H6.20 Ag B2 Cl6.20 F30 N Ni0.90 O3.60'
_cod_database_code 1576234
_shelx_shelxl_version_number 2018/3
_shelx_space_group_comment
;
The symmetry employed for this shelxl refinement is uniquely defined
by the following loop, which should always be used as a source of
symmetry information in preference to the above space-group names.
They are only intended as comments.
;
_shelx_estimated_absorpt_t_max 0.890
_shelx_estimated_absorpt_t_min 0.890
_olex2_refinement_description
;
1. Fixed Uiso
 At 1.2 times of:
  All C(H,H) groups
2. Shared sites
{N014, C39}
{C016, N1}
3. Restrained distances
 Cl5-C37
 1.78 with sigma of 0.02
 C37-Cl6
 1.78 with sigma of 0.02
4. Uiso/Uaniso restraints and constraints
Uanis(C02G) = Uanis(C37)
Uanis(N014) = Uanis(C39)
Uanis(C016) = Uanis(N1)
Uanis(C40) = Uanis(C02D)
Uanis(Cl4) = Uanis(Cl5)
Uanis(Cl1) = Uanis(Cl10)
Uanis(Cl3) = Uanis(Cl9)
5. Others
 Fixed Sof: Ag1(0.9) Ni01(0.9) Cl1(0.9) Cl2(0.9) Cl3(0.9) Cl4(0.9) N014(0.5)
 O1(0.9) C016(0.5) C1(0.9) O2(0.9) O4(0.9) C3(0.9) C02D(0.9) H02A(0.9)
 H02B(0.9) C02G(0.9) H02C(0.9) H02D(0.9) C2(0.9) C4(0.9) O3(0.9) Ag2(0.1)
 Cl5(0.1) Cl6(0.1) C37(0.1) H37A(0.1) H37B(0.1) Cl7(0.1) Cl8(0.1) C38(0.1)
 H38A(0.1) H38B(0.1) C39(0.5) N1(0.5) Cl9(0.1) Cl10(0.1) C40(0.1) H40A(0.1)
 H40B(0.1)
6.a Secondary CH2 refined with riding coordinates:
 C02D(H02A,H02B), C02G(H02C,H02D), C37(H37A,H37B), C38(H38A,H38B), C40(H40A,
 H40B)
;
_smtbx_masks_void_probe_radius 1.2
_smtbx_masks_void_truncation_radius 1.2
_olex2_submission_special_instructions 'No special instructions were received'

loop_
_space_group_symop_operation_xyz
'x, y, z'
'-x, y+1/2, -z+1/2'
'-x, -y, -z'
'x, -y-1/2, z-1/2'

loop_
_atom_site_label
_atom_site_type_symbol
_atom_site_fract_x
_atom_site_fract_y
_atom_site_fract_z
_atom_site_U_iso_or_equiv
_atom_site_adp_type
_atom_site_occupancy
_atom_site_site_symmetry_order
_atom_site_calc_flag
_atom_site_refinement_flags_posn
_atom_site_refinement_flags_adp
_atom_site_refinement_flags_occupancy
_atom_site_disorder_assembly
_atom_site_disorder_group
Ag1 Ag 1.07142(3) 0.63803(2) 0.31669(3) 0.04811(13) Uani 0.9 1 d . . P A 1
Ni01 Ni 1.05293(4) 0.72970(2) 0.31676(5) 0.03781(16) Uani 0.9 1 d . . P A 1
Cl1 Cl 0.88360(14) 0.59462(7) 0.25231(16) 0.0409(4) Uani 0.9 1 d . . P A 1
Cl2 Cl 1.1925(2) 0.57395(7) 0.2585(2) 0.0454(5) Uani 0.9 1 d . . P A 1
Cl3 Cl 0.96835(11) 0.57616(6) 0.44711(11) 0.0457(3) Uani 0.9 1 d . . P A 1
Cl4 Cl 1.06967(17) 0.59048(9) 0.08170(17) 0.0768(7) Uani 0.9 1 d . . P A 1
F1 F 0.34218(15) 0.52664(7) 0.11899(15) 0.0264(4) Uani 1 1 d . . . . .
F2 F 0.73852(16) 0.68873(7) 0.56674(15) 0.0298(5) Uani 1 1 d . . . . .
F3 F 0.60505(16) 0.68823(7) 0.14817(15) 0.0297(5) Uani 1 1 d . . . . .
F4 F 0.46442(15) 0.76165(7) 0.47015(16) 0.0299(5) Uani 1 1 d . . . . .
F5 F 0.46842(16) 0.56430(8) -0.02660(15) 0.0289(5) Uani 1 1 d . . . . .
F6 F 0.54139(17) 0.83971(7) 0.39331(16) 0.0330(5) Uani 1 1 d . . . . .
F7 F 0.73332(16) 0.67179(7) 0.34351(16) 0.0308(5) Uani 1 1 d . . . . .
F8 F 0.53997(16) 0.70286(8) 0.63644(15) 0.0307(5) Uani 1 1 d . . . . .
F9 F 0.53393(16) 0.55837(8) 0.46705(16) 0.0315(5) Uani 1 1 d . . . . .
F10 F 0.32993(17) 0.43767(8) 0.17909(16) 0.0334(5) Uani 1 1 d . . . . .
F11 F 0.80770(16) 0.75087(8) 0.26652(17) 0.0352(5) Uani 1 1 d . . . . .
F12 F 0.66004(16) 0.54104(8) 0.28292(17) 0.0354(5) Uani 1 1 d . . . . .
F13 F 0.71340(17) 0.83613(8) 0.29166(16) 0.0337(5) Uani 1 1 d . . . . .
F14 F 0.65900(16) 0.52690(8) 0.06236(17) 0.0362(5) Uani 1 1 d . . . . .
F15 F 0.77230(18) 0.71252(8) 0.05631(16) 0.0376(5) Uani 1 1 d . . . . .
F16 F 0.32577(18) 0.59938(9) -0.14968(15) 0.0383(5) Uani 1 1 d . . . . .
F17 F 0.86147(17) 0.62890(9) 0.66162(17) 0.0383(5) Uani 1 1 d . . . . .
F18 F 0.33959(17) 0.62368(9) 0.39646(16) 0.0382(6) Uani 1 1 d . . . . .
F19 F 0.37223(19) 0.67596(8) 0.21176(16) 0.0396(6) Uani 1 1 d . . . . .
F20 F 0.4808(2) 0.39748(8) 0.28896(17) 0.0409(6) Uani 1 1 d . . . . .
F21 F 0.65979(19) 0.49897(8) 0.56200(18) 0.0410(6) Uani 1 1 d . . . . .
F22 F 0.20336(18) 0.67051(9) -0.09128(17) 0.0408(6) Uani 1 1 d . . . . .
F23 F 0.38018(18) 0.70788(9) 0.75118(16) 0.0412(6) Uani 1 1 d . . . . .
F24 F 0.82481(17) 0.55244(9) -0.02915(18) 0.0419(6) Uani 1 1 d . . . . .
F25 F 0.88254(17) 0.64503(10) -0.03549(17) 0.0434(6) Uani 1 1 d . . . . .
F26 F 0.23130(19) 0.70928(9) 0.08970(19) 0.0455(6) Uani 1 1 d . . . . .
F27 F 0.6451(2) 0.45066(9) 0.34241(18) 0.0443(6) Uani 1 1 d . . . . .
F28 F 0.82434(18) 0.53373(9) 0.66155(18) 0.0433(6) Uani 1 1 d . . . . .
F29 F 0.19827(18) 0.67323(11) 0.68774(18) 0.0490(7) Uani 1 1 d . . . . .
F30 F 0.18149(18) 0.63121(11) 0.50835(19) 0.0508(7) Uani 1 1 d . . . . .
N014 N 0.5247(2) 0.62030(11) 0.2691(2) 0.0233(7) Uani 0.5 1 d . . P B 1
O1 O 1.0015(3) 0.83160(15) 0.3033(3) 0.0486(9) Uani 0.9 1 d . . P A 1
C016 C 0.5307(2) 0.63523(11) 0.3467(2) 0.0239(7) Uani 0.5 1 d . . P B 1
C1 C 1.0168(9) 0.7928(3) 0.3058(8) 0.0272(17) Uani 0.9 1 d . . P A 1
C41 C 0.4104(3) 0.60035(13) 0.0051(3) 0.0237(7) Uani 1 1 d . . . . .
C42 C 0.6756(3) 0.79648(13) 0.3298(3) 0.0255(8) Uani 1 1 d . . . . .
C43 C 0.5507(3) 0.75648(13) 0.4221(2) 0.0238(7) Uani 1 1 d . . . . .
C44 C 0.6318(3) 0.62638(13) 0.5084(2) 0.0240(7) Uani 1 1 d . . . . .
C5 C 0.4209(3) 0.51009(13) 0.1740(2) 0.0223(7) Uani 1 1 d . . . . .
C6 C 0.7229(3) 0.75344(14) 0.3183(3) 0.0261(8) Uani 1 1 d . . . . .
C7 C 0.5960(3) 0.71218(12) 0.4132(2) 0.0223(7) Uani 1 1 d . . . . .
C8 C 0.4273(3) 0.61761(13) 0.0988(2) 0.0226(7) Uani 1 1 d . . . . .
C9 C 0.5884(3) 0.79773(13) 0.3817(3) 0.0256(8) Uani 1 1 d . . . . .
C10 C 0.4123(3) 0.46344(13) 0.2047(3) 0.0267(8) Uani 1 1 d . . . . .
C11 C 0.7160(3) 0.64202(13) 0.5619(3) 0.0250(8) Uani 1 1 d . . . . .
C12 C 0.4482(3) 0.66349(13) 0.5111(3) 0.0243(7) Uani 1 1 d . . . . .
C13 C 0.6164(3) 0.57734(13) 0.5123(3) 0.0264(8) Uani 1 1 d . . . . .
C14 C 0.5033(3) 0.53876(13) 0.1963(2) 0.0244(7) Uani 1 1 d . . . . .
C15 C 0.4518(3) 0.68426(13) 0.6028(3) 0.0258(8) Uani 1 1 d . . . . .
C16 C 0.3643(3) 0.65487(13) 0.1234(3) 0.0268(8) Uani 1 1 d . . . . .
C17 C 0.6832(3) 0.71323(13) 0.3599(3) 0.0240(7) Uani 1 1 d . . . . .
C18 C 0.6589(3) 0.65286(13) 0.1068(2) 0.0258(8) Uani 1 1 d . . . . .
C19 C 0.6246(3) 0.60596(13) 0.1123(2) 0.0238(7) Uani 1 1 d . . . . .
O2 O 0.9945(5) 0.7046(3) 0.1134(6) 0.076(2) Uani 0.9 1 d . . P A 1
C20 C 0.6792(3) 0.54598(13) 0.5615(3) 0.0307(8) Uani 1 1 d . . . . .
C21 C 0.3549(3) 0.64500(14) 0.4837(3) 0.0284(8) Uani 1 1 d . . . . .
C22 C 0.3378(3) 0.61728(13) -0.0591(3) 0.0264(8) Uani 1 1 d . . . . .
C23 C 0.5705(3) 0.46999(14) 0.2872(3) 0.0310(9) Uani 1 1 d . . . . .
C24 C 0.3709(3) 0.68768(14) 0.6623(3) 0.0312(9) Uani 1 1 d . . . . .
C25 C 0.6843(3) 0.57347(14) 0.0641(3) 0.0299(8) Uani 1 1 d . . . . .
C26 C 0.2904(3) 0.67319(14) 0.0610(3) 0.0299(8) Uani 1 1 d . . . . .
C27 C 0.5764(3) 0.51625(13) 0.2550(3) 0.0277(8) Uani 1 1 d . . . . .
C28 C 0.7703(3) 0.58608(15) 0.0156(3) 0.0321(9) Uani 1 1 d . . . . .
C29 C 0.2796(3) 0.66965(15) 0.6313(3) 0.0342(9) Uani 1 1 d . . . . .
C30 C 0.2764(3) 0.65412(14) -0.0302(3) 0.0299(8) Uani 1 1 d . . . . .
C31 C 0.7446(3) 0.66652(14) 0.0592(3) 0.0294(8) Uani 1 1 d . . . . .
C32 C 0.7624(3) 0.56348(14) 0.6121(3) 0.0325(9) Uani 1 1 d . . . . .
C33 C 0.2715(3) 0.64836(15) 0.5416(3) 0.0333(9) Uani 1 1 d . . . . .
C34 C 0.7808(3) 0.61171(15) 0.6122(3) 0.0306(8) Uani 1 1 d . . . . .
C35 C 0.8000(3) 0.63253(16) 0.0130(3) 0.0323(9) Uani 1 1 d . . . . .
C36 C 0.4876(3) 0.44320(13) 0.2611(3) 0.0319(9) Uani 1 1 d . . . . .
O4 O 0.9330(4) 0.69869(17) 0.4807(4) 0.0903(18) Uani 0.9 1 d . . P A 1
C3 C 1.1902(4) 0.72648(16) 0.3447(3) 0.0316(10) Uani 0.9 1 d . . P A 1
B1 B 0.5511(3) 0.66067(14) 0.4486(3) 0.0220(8) Uani 1 1 d . . . . .
B2 B 0.5178(3) 0.59466(14) 0.1659(3) 0.0234(8) Uani 1 1 d . . . . .
C02D C 0.8579(4) 0.5734(2) 0.3690(6) 0.0395(14) Uani 0.9 1 d . . P A 1
H02A H 0.834119 0.540021 0.364314 0.047 Uiso 0.9 1 calc R U P A 1
H02B H 0.803697 0.592731 0.397206 0.047 Uiso 0.9 1 calc R U P A 1
C02G C 1.1187(4) 0.5469(3) 0.1642(6) 0.071(2) Uani 0.9 1 d . . P A 1
H02C H 1.062469 0.529147 0.192899 0.085 Uiso 0.9 1 calc R U P A 1
H02D H 1.160573 0.524001 0.128434 0.085 Uiso 0.9 1 calc R U P A 1
C2 C 1.0184(6) 0.7106(3) 0.1940(7) 0.055(2) Uani 0.9 1 d . . P A 1
C4 C 0.9791(4) 0.70824(19) 0.4215(5) 0.0571(16) Uani 0.9 1 d . . P A 1
O3 O 1.2712(3) 0.72817(12) 0.3664(3) 0.0425(8) Uani 0.9 1 d . . P A 1
Ag2 Ag 1.0757(4) 0.6708(2) 0.3056(4) 0.0664(12) Uani 0.1 1 d . . P C 2
Cl5 Cl 1.0777(19) 0.6112(10) 0.0825(19) 0.0768(7) Uani 0.1 1 d D . P C 2
Cl6 Cl 1.188(2) 0.5936(7) 0.258(2) 0.059(7) Uani 0.1 1 d D . P C 2
C37 C 1.136(5) 0.5654(14) 0.152(3) 0.071(2) Uani 0.1 1 d D . P C 2
H37A H 1.189711 0.549988 0.114565 0.085 Uiso 0.1 1 calc R U P C 2
H37B H 1.086162 0.540963 0.169745 0.085 Uiso 0.1 1 calc R U P C 2
Cl7 Cl 1.018(3) 0.7790(14) 0.311(3) 0.096(14) Uani 0.1 1 d . . P C 2
Cl8 Cl 1.0086(14) 0.7200(11) 0.143(2) 0.058(6) Uani 0.1 1 d . . P C 2
C38 C 0.978(3) 0.7783(15) 0.178(3) 0.038(10) Uani 0.1 1 d . . P C 2
H38A H 0.904692 0.784384 0.168854 0.046 Uiso 0.1 1 calc R U P C 2
H38B H 1.015504 0.802136 0.140096 0.046 Uiso 0.1 1 calc R U P C 2
C39 C 0.5247(2) 0.62030(11) 0.2691(2) 0.0233(7) Uani 0.5 1 d . . P B 2
N1 N 0.5307(2) 0.63523(11) 0.3467(2) 0.0239(7) Uani 0.5 1 d . . P B 2
Cl9 Cl 0.9782(12) 0.5602(6) 0.4217(12) 0.0457(3) Uani 0.1 1 d . . P D 2
Cl10 Cl 0.9006(17) 0.6066(8) 0.2545(19) 0.0409(4) Uani 0.1 1 d . . P D 2
C40 C 0.880(5) 0.585(3) 0.374(6) 0.0395(14) Uani 0.1 1 d . . P D 2
H40A H 0.858325 0.611200 0.416194 0.047 Uiso 0.1 1 calc R U P D 2
H40B H 0.824207 0.560972 0.371062 0.047 Uiso 0.1 1 calc R U P D 2

loop_
_atom_site_aniso_label
_atom_site_aniso_U_11
_atom_site_aniso_U_22
_atom_site_aniso_U_33
_atom_site_aniso_U_23
_atom_site_aniso_U_13
_atom_site_aniso_U_12
Ag1 0.0455(2) 0.0386(3) 0.0606(3) -0.0115(2) 0.00815(19) -0.00074(19)
Ni01 0.0265(3) 0.0380(4) 0.0489(4) -0.0069(3) 0.0016(3) -0.0013(3)
Cl1 0.0295(9) 0.0599(13) 0.0333(6) -0.0101(8) 0.0005(6) -0.0007(7)
Cl2 0.0307(7) 0.0470(12) 0.0587(10) -0.0201(12) 0.0043(6) -0.0001(11)
Cl3 0.0346(6) 0.0595(10) 0.0429(9) 0.0013(6) -0.0040(6) -0.0009(7)
Cl4 0.0434(8) 0.135(2) 0.0524(8) -0.0284(14) 0.0086(6) -0.0213(13)
F1 0.0226(10) 0.0281(11) 0.0284(11) 0.0015(9) -0.0006(8) 0.0005(8)
F2 0.0325(12) 0.0268(11) 0.0297(11) -0.0038(9) -0.0052(9) -0.0013(9)
F3 0.0346(12) 0.0260(11) 0.0285(11) -0.0018(9) 0.0012(9) -0.0005(9)
F4 0.0240(11) 0.0320(12) 0.0340(12) -0.0001(9) 0.0046(9) 0.0083(9)
F5 0.0315(11) 0.0317(11) 0.0235(11) -0.0078(9) 0.0009(9) 0.0034(9)
F6 0.0417(13) 0.0242(11) 0.0332(12) 0.0000(9) 0.0024(10) 0.0106(10)
F7 0.0327(12) 0.0265(11) 0.0336(12) -0.0008(9) 0.0090(9) 0.0092(9)
F8 0.0305(12) 0.0371(12) 0.0242(11) -0.0076(9) -0.0018(9) 0.0006(9)
F9 0.0310(12) 0.0298(11) 0.0335(12) -0.0021(9) -0.0049(9) -0.0048(9)
F10 0.0423(13) 0.0286(11) 0.0292(11) 0.0002(9) 0.0003(10) -0.0101(10)
F11 0.0304(12) 0.0386(13) 0.0371(13) 0.0027(10) 0.0108(10) 0.0035(10)
F12 0.0285(12) 0.0386(13) 0.0385(13) -0.0063(10) -0.0117(10) 0.0020(10)
F13 0.0398(13) 0.0288(12) 0.0326(12) 0.0048(9) 0.0036(10) -0.0010(10)
F14 0.0301(12) 0.0343(12) 0.0447(14) -0.0168(10) 0.0082(10) -0.0035(10)
F15 0.0409(13) 0.0377(13) 0.0341(12) 0.0066(10) -0.0012(10) -0.0142(10)
F16 0.0425(14) 0.0503(14) 0.0217(11) -0.0047(10) -0.0068(10) 0.0039(11)
F17 0.0274(12) 0.0482(14) 0.0385(13) -0.0034(11) -0.0110(10) 0.0035(10)
F18 0.0301(12) 0.0557(15) 0.0285(12) -0.0087(11) -0.0022(9) -0.0089(11)
F19 0.0471(14) 0.0429(14) 0.0285(12) -0.0138(10) -0.0056(10) 0.0180(11)
F20 0.0680(17) 0.0227(11) 0.0319(12) 0.0019(9) -0.0023(11) 0.0057(11)
F21 0.0500(15) 0.0243(12) 0.0485(15) 0.0042(10) -0.0025(11) 0.0020(10)
F22 0.0368(13) 0.0473(14) 0.0377(13) 0.0070(11) -0.0120(10) 0.0080(11)
F23 0.0437(14) 0.0558(15) 0.0242(12) -0.0094(11) 0.0050(10) 0.0111(12)
F24 0.0252(12) 0.0577(16) 0.0432(14) -0.0198(12) 0.0082(10) 0.0025(11)
F25 0.0280(12) 0.0711(18) 0.0316(12) -0.0010(12) 0.0065(10) -0.0129(12)
F26 0.0464(15) 0.0429(14) 0.0467(15) -0.0045(12) -0.0046(12) 0.0226(12)
F27 0.0529(15) 0.0388(14) 0.0403(14) -0.0008(11) -0.0178(11) 0.0186(12)
F28 0.0414(14) 0.0405(14) 0.0474(15) 0.0088(11) -0.0089(11) 0.0145(11)
F29 0.0316(13) 0.0790(19) 0.0372(14) 0.0014(13) 0.0137(11) 0.0097(13)
F30 0.0240(12) 0.084(2) 0.0440(15) -0.0026(14) 0.0013(10) -0.0102(12)
N014 0.0222(16) 0.0220(16) 0.0256(18) -0.0005(14) -0.0004(13) -0.0003(13)
O1 0.0335(19) 0.057(3) 0.055(2) 0.0037(18) 0.0013(16) 0.0078(17)
C016 0.0222(16) 0.0238(16) 0.0256(18) -0.0003(14) 0.0000(13) 0.0017(13)
C1 0.027(3) 0.021(3) 0.034(4) 0.000(3) 0.004(3) 0.010(2)
C41 0.0243(18) 0.0236(18) 0.0233(18) -0.0020(14) 0.0039(14) -0.0016(14)
C42 0.034(2) 0.0239(18) 0.0190(17) 0.0018(14) -0.0039(15) -0.0005(15)
C43 0.0213(17) 0.0308(19) 0.0193(17) -0.0009(14) -0.0025(14) 0.0037(15)
C44 0.0249(18) 0.0284(19) 0.0191(17) -0.0033(14) 0.0044(14) 0.0033(15)
C5 0.0229(18) 0.0265(18) 0.0174(16) -0.0016(14) 0.0004(13) 0.0035(14)
C6 0.0210(18) 0.035(2) 0.0227(18) -0.0007(15) 0.0012(14) 0.0037(15)
C7 0.0222(17) 0.0256(18) 0.0188(16) -0.0022(14) -0.0029(13) 0.0021(14)
C8 0.0220(17) 0.0247(18) 0.0213(17) -0.0013(14) 0.0018(14) -0.0006(14)
C9 0.0299(19) 0.0244(18) 0.0223(18) -0.0039(14) -0.0033(15) 0.0070(15)
C10 0.033(2) 0.0261(19) 0.0214(18) -0.0044(15) 0.0018(15) -0.0010(16)
C11 0.0235(18) 0.0283(19) 0.0232(18) -0.0026(15) 0.0001(14) 0.0015(15)
C12 0.0261(19) 0.0261(19) 0.0206(17) 0.0007(14) -0.0005(14) 0.0047(15)
C13 0.0286(19) 0.0279(19) 0.0227(18) -0.0029(15) 0.0009(15) 0.0014(15)
C14 0.0250(18) 0.0278(19) 0.0205(17) -0.0042(14) 0.0011(14) 0.0041(15)
C15 0.0236(18) 0.0280(19) 0.0254(18) -0.0010(15) -0.0038(15) 0.0046(15)
C16 0.0286(19) 0.0279(19) 0.0239(18) -0.0036(15) 0.0016(15) 0.0012(15)
C17 0.0237(18) 0.0252(18) 0.0232(17) -0.0042(14) 0.0000(14) 0.0075(14)
C18 0.0271(19) 0.032(2) 0.0181(17) -0.0024(15) -0.0029(14) 0.0017(15)
C19 0.0222(18) 0.0294(19) 0.0196(17) -0.0037(14) -0.0018(14) 0.0016(15)
O2 0.061(4) 0.101(6) 0.066(5) -0.029(3) -0.026(3) 0.004(3)
C20 0.036(2) 0.0256(19) 0.030(2) 0.0004(16) 0.0018(16) 0.0034(16)
C21 0.029(2) 0.035(2) 0.0208(18) -0.0009(15) -0.0024(15) 0.0003(16)
C22 0.0285(19) 0.032(2) 0.0188(17) -0.0013(15) -0.0019(14) -0.0040(16)
C23 0.037(2) 0.032(2) 0.0239(19) -0.0038(16) -0.0052(16) 0.0115(17)
C24 0.034(2) 0.037(2) 0.0225(19) 0.0006(16) 0.0016(16) 0.0103(17)
C25 0.0262(19) 0.036(2) 0.0269(19) -0.0097(16) -0.0005(15) -0.0045(16)
C26 0.029(2) 0.029(2) 0.032(2) 0.0005(16) 0.0042(16) 0.0077(16)
C27 0.0250(19) 0.031(2) 0.0274(19) -0.0086(16) -0.0023(15) 0.0023(15)
C28 0.0234(19) 0.049(2) 0.0241(19) -0.0117(17) 0.0011(15) 0.0035(17)
C29 0.028(2) 0.045(2) 0.030(2) 0.0077(18) 0.0076(16) 0.0098(18)
C30 0.0251(19) 0.032(2) 0.032(2) 0.0057(16) -0.0041(16) 0.0014(16)
C31 0.0271(19) 0.039(2) 0.0219(18) 0.0025(16) -0.0025(15) -0.0081(17)
C32 0.037(2) 0.032(2) 0.029(2) 0.0042(16) -0.0009(16) 0.0088(17)
C33 0.0209(19) 0.046(2) 0.033(2) 0.0014(18) -0.0007(16) -0.0005(17)
C34 0.0241(19) 0.039(2) 0.028(2) -0.0033(17) -0.0024(15) 0.0040(16)
C35 0.0204(18) 0.053(3) 0.0237(19) -0.0028(17) -0.0002(15) -0.0109(17)
C36 0.050(2) 0.0239(19) 0.0220(18) -0.0014(15) 0.0022(17) 0.0079(17)
O4 0.076(3) 0.068(3) 0.131(5) 0.027(3) 0.064(3) 0.006(2)
C3 0.036(3) 0.032(2) 0.026(2) 0.0023(18) -0.0008(19) -0.0067(19)
B1 0.025(2) 0.022(2) 0.0192(19) -0.0031(15) -0.0008(15) -0.0008(16)
B2 0.024(2) 0.025(2) 0.021(2) -0.0072(16) 0.0006(16) 0.0007(16)
C02D 0.021(3) 0.046(4) 0.052(3) 0.004(3) -0.003(3) -0.006(2)
C02G 0.027(3) 0.079(5) 0.105(5) -0.053(4) 0.000(3) -0.003(3)
C2 0.035(4) 0.054(4) 0.076(6) -0.018(4) -0.010(4) 0.001(3)
C4 0.031(3) 0.037(3) 0.104(5) -0.010(3) 0.024(3) -0.005(2)
O3 0.036(2) 0.0420(19) 0.049(2) 0.0060(16) 0.0005(16) 0.0036(15)
Ag2 0.072(3) 0.047(3) 0.080(3) -0.003(2) -0.010(2) -0.010(2)
Cl5 0.0434(8) 0.135(2) 0.0524(8) -0.0284(14) 0.0086(6) -0.0213(13)
Cl6 0.041(9) 0.062(14) 0.073(11) -0.051(14) -0.002(7) -0.019(12)
C37 0.027(3) 0.079(5) 0.105(5) -0.053(4) 0.000(3) -0.003(3)
Cl7 0.057(14) 0.13(4) 0.097(18) 0.04(2) -0.016(12) 0.02(2)
Cl8 0.021(7) 0.093(18) 0.060(15) -0.025(13) -0.014(9) 0.023(8)
C38 0.04(2) 0.03(2) 0.04(2) -0.002(18) 0.008(19) 0.004(19)
C39 0.0222(16) 0.0220(16) 0.0256(18) -0.0005(14) -0.0004(13) -0.0003(13)
N1 0.0222(16) 0.0238(16) 0.0256(18) -0.0003(14) 0.0000(13) 0.0017(13)
Cl9 0.0346(6) 0.0595(10) 0.0429(9) 0.0013(6) -0.0040(6) -0.0009(7)
Cl10 0.0295(9) 0.0599(13) 0.0333(6) -0.0101(8) 0.0005(6) -0.0007(7)
C40 0.021(3) 0.046(4) 0.052(3) 0.004(3) -0.003(3) -0.006(2)

loop_
_atom_type_symbol
_atom_type_description
_atom_type_scat_dispersion_real
_atom_type_scat_dispersion_imag
_atom_type_scat_source
C C 0.0033 0.0016 'International Tables Vol C Tables 4.2.6.8 and 6.1.1.4'
H H 0.0000 0.0000 'International Tables Vol C Tables 4.2.6.8 and 6.1.1.4'
Ag Ag -0.8971 1.1015 'International Tables Vol C Tables 4.2.6.8 and 6.1.1.4'
B B 0.0013 0.0007 'International Tables Vol C Tables 4.2.6.8 and 6.1.1.4'
Cl Cl 0.1484 0.1585 'International Tables Vol C Tables 4.2.6.8 and 6.1.1.4'
F F 0.0171 0.0103 'International Tables Vol C Tables 4.2.6.8 and 6.1.1.4'
N N 0.0061 0.0033 'International Tables Vol C Tables 4.2.6.8 and 6.1.1.4'
Ni Ni 0.3393 1.1124 'International Tables Vol C Tables 4.2.6.8 and 6.1.1.4'
O O 0.0106 0.0060 'International Tables Vol C Tables 4.2.6.8 and 6.1.1.4'

loop_
_geom_angle_atom_site_label_1
_geom_angle_atom_site_label_2
_geom_angle_atom_site_label_3
_geom_angle
_geom_angle_site_symmetry_1
_geom_angle_site_symmetry_3
_geom_angle_publ_flag
Ni01 Ag1 Cl1 109.78(5) . . ?
Ni01 Ag1 Cl3 123.74(4) . . ?
Cl2 Ag1 Ni01 139.59(6) . . ?
Cl2 Ag1 Cl1 98.80(7) . . ?
Cl2 Ag1 Cl3 94.83(7) . . ?
Cl3 Ag1 Cl1 60.83(5) . . ?
C1 Ni01 Ag1 169.3(4) . . ?
C1 Ni01 C3 108.4(4) . . ?
C1 Ni01 C4 103.5(4) . . ?
C3 Ni01 Ag1 81.88(14) . . ?
C3 Ni01 C4 111.2(2) . . ?
C2 Ni01 Ag1 74.2(3) . . ?
C2 Ni01 C1 98.6(4) . . ?
C2 Ni01 C3 113.5(3) . . ?
C2 Ni01 C4 119.8(3) . . ?
C4 Ni01 Ag1 74.35(16) . . ?
C02D Cl1 Ag1 93.05(18) . . ?
C02G Cl2 Ag1 100.9(3) . . ?
C02D Cl3 Ag1 92.9(2) . . ?
C016 N014 B2 174.6(4) . . ?
N014 C016 B1 171.9(4) . . ?
O1 C1 Ni01 174.7(11) . . ?
F5 C41 C8 118.7(3) . . ?
F5 C41 C22 116.8(3) . . ?
C22 C41 C8 124.5(3) . . ?
F13 C42 C6 120.6(3) . . ?
F13 C42 C9 120.9(3) . . ?
C6 C42 C9 118.5(3) . . ?
F4 C43 C7 121.1(3) . . ?
F4 C43 C9 115.4(3) . . ?
C9 C43 C7 123.5(3) . . ?
C11 C44 C13 114.1(3) . . ?
C11 C44 B1 125.6(3) . . ?
C13 C44 B1 120.3(3) . . ?
F1 C5 C10 115.3(3) . . ?
F1 C5 C14 121.1(3) . . ?
C10 C5 C14 123.7(3) . . ?
F11 C6 C42 120.0(3) . . ?
F11 C6 C17 120.6(3) . . ?
C42 C6 C17 119.4(3) . . ?
C43 C7 B1 127.0(3) . . ?
C17 C7 C43 113.4(3) . . ?
C17 C7 B1 119.3(3) . . ?
C41 C8 C16 113.9(3) . . ?
C41 C8 B2 118.9(3) . . ?
C16 C8 B2 127.1(3) . . ?
F6 C9 C42 118.9(3) . . ?
F6 C9 C43 120.7(3) . . ?
C42 C9 C43 120.3(3) . . ?
F10 C10 C5 120.1(3) . . ?
F10 C10 C36 119.9(3) . . ?
C36 C10 C5 120.0(4) . . ?
F2 C11 C44 120.5(3) . . ?
F2 C11 C34 116.2(3) . . ?
C34 C11 C44 123.3(3) . . ?
C15 C12 B1 119.2(3) . . ?
C21 C12 C15 114.3(3) . . ?
C21 C12 B1 126.4(3) . . ?
F9 C13 C44 119.3(3) . . ?
F9 C13 C20 116.4(3) . . ?
C20 C13 C44 124.3(4) . . ?
C5 C14 C27 113.4(3) . . ?
C5 C14 B2 126.7(3) . . ?
C27 C14 B2 119.8(3) . . ?
F8 C15 C12 118.6(3) . . ?
F8 C15 C24 117.2(3) . . ?
C24 C15 C12 124.2(4) . . ?
F19 C16 C8 121.1(3) . . ?
F19 C16 C26 115.4(3) . . ?
C26 C16 C8 123.6(3) . . ?
F7 C17 C6 115.9(3) . . ?
F7 C17 C7 119.2(3) . . ?
C6 C17 C7 124.9(3) . . ?
F3 C18 C19 119.4(3) . . ?
F3 C18 C31 116.4(3) . . ?
C31 C18 C19 124.1(3) . . ?
C18 C19 B2 119.5(3) . . ?
C25 C19 C18 113.7(3) . . ?
C25 C19 B2 126.6(3) . . ?
F21 C20 C13 121.1(4) . . ?
F21 C20 C32 119.9(3) . . ?
C13 C20 C32 119.0(4) . . ?
F18 C21 C12 121.3(3) . . ?
F18 C21 C33 115.8(3) . . ?
C33 C21 C12 122.9(3) . . ?
F16 C22 C41 121.7(3) . . ?
F16 C22 C30 119.3(3) . . ?
C41 C22 C30 119.0(3) . . ?
F27 C23 C27 120.9(4) . . ?
F27 C23 C36 119.9(4) . . ?
C36 C23 C27 119.1(3) . . ?
F23 C24 C15 121.0(4) . . ?
F23 C24 C29 119.6(3) . . ?
C29 C24 C15 119.4(4) . . ?
F14 C25 C19 120.0(3) . . ?
F14 C25 C28 116.6(3) . . ?
C28 C25 C19 123.4(4) . . ?
F26 C26 C16 120.5(3) . . ?
F26 C26 C30 119.8(3) . . ?
C30 C26 C16 119.7(3) . . ?
F12 C27 C14 118.8(3) . . ?
F12 C27 C23 116.6(3) . . ?
C23 C27 C14 124.6(4) . . ?
F24 C28 C25 120.0(4) . . ?
F24 C28 C35 119.9(3) . . ?
C35 C28 C25 120.1(4) . . ?
F29 C29 C24 120.7(4) . . ?
F29 C29 C33 120.3(4) . . ?
C33 C29 C24 119.1(3) . . ?
F22 C30 C22 119.8(3) . . ?
F22 C30 C26 120.8(3) . . ?
C26 C30 C22 119.3(3) . . ?
F15 C31 C18 120.6(3) . . ?
F15 C31 C35 120.3(3) . . ?
C35 C31 C18 119.0(4) . . ?
F28 C32 C20 120.2(4) . . ?
F28 C32 C34 120.3(4) . . ?
C34 C32 C20 119.4(4) . . ?
F30 C33 C21 119.7(4) . . ?
F30 C33 C29 120.2(3) . . ?
C29 C33 C21 120.1(4) . . ?
F17 C34 C11 120.6(4) . . ?
F17 C34 C32 119.6(3) . . ?
C32 C34 C11 119.8(4) . . ?
F25 C35 C28 120.2(4) . . ?
F25 C35 C31 120.2(4) . . ?
C28 C35 C31 119.6(3) . . ?
F20 C36 C10 120.2(4) . . ?
F20 C36 C23 120.6(4) . . ?
C10 C36 C23 119.2(4) . . ?
O3 C3 Ni01 173.6(4) . . ?
C016 B1 C44 105.6(3) . . ?
C016 B1 C7 101.0(3) . . ?
C016 B1 C12 111.1(3) . . ?
C7 B1 C44 115.2(3) . . ?
C12 B1 C44 108.0(3) . . ?
C12 B1 C7 115.3(3) . . ?
N1 B1 C44 105.6(3) . . ?
N1 B1 C7 101.0(3) . . ?
N1 B1 C12 111.1(3) . . ?
N014 B2 C8 110.4(3) . . ?
N014 B2 C14 102.2(3) . . ?
N014 B2 C19 106.4(3) . . ?
C8 B2 C14 115.7(3) . . ?
C8 B2 C19 107.7(3) . . ?
C14 B2 C19 114.1(3) . . ?
C39 B2 C8 110.4(3) . . ?
C39 B2 C14 102.2(3) . . ?
C39 B2 C19 106.4(3) . . ?
Cl1 C02D Cl3 110.7(3) . . ?
Cl1 C02D H02A 109.5 . . ?
Cl1 C02D H02B 109.5 . . ?
Cl3 C02D H02A 109.5 . . ?
Cl3 C02D H02B 109.5 . . ?
H02A C02D H02B 108.1 . . ?
Cl2 C02G Cl4 110.9(4) . . ?
Cl2 C02G H02C 109.5 . . ?
Cl2 C02G H02D 109.5 . . ?
Cl4 C02G H02C 109.5 . . ?
Cl4 C02G H02D 109.5 . . ?
H02C C02G H02D 108.1 . . ?
O2 C2 Ni01 171.3(8) . . ?
O4 C4 Ni01 175.0(6) . . ?
Cl6 Ag2 Cl8 111.9(8) . . ?
C37 Cl6 Ag2 110(2) . . ?
Cl5 C37 Cl6 106(2) . . ?
Cl5 C37 H37A 110.6 . . ?
Cl5 C37 H37B 110.6 . . ?
Cl6 C37 H37A 110.6 . . ?
Cl6 C37 H37B 110.6 . . ?
H37A C37 H37B 108.7 . . ?
C38 Cl8 Ag2 108.6(18) . . ?
Cl7 C38 H38A 111.3 . . ?
Cl7 C38 H38B 111.3 . . ?
Cl8 C38 Cl7 102(3) . . ?
Cl8 C38 H38A 111.3 . . ?
Cl8 C38 H38B 111.3 . . ?
H38A C38 H38B 109.2 . . ?
N1 C39 B2 174.6(4) . . ?
C39 N1 B1 171.9(4) . . ?
Cl9 C40 Cl10 112(5) . . ?
Cl9 C40 H40A 109.2 . . ?
Cl9 C40 H40B 109.2 . . ?
Cl10 C40 H40A 109.2 . . ?
Cl10 C40 H40B 109.2 . . ?
H40A C40 H40B 107.9 . . ?

loop_
_geom_bond_atom_site_label_1
_geom_bond_atom_site_label_2
_geom_bond_distance
_geom_bond_site_symmetry_2
_geom_bond_publ_flag
Ag1 Ni01 2.5858(8) . ?
Ag1 Cl1 2.8931(15) . ?
Ag1 Cl2 2.557(2) . ?
Ag1 Cl3 2.8696(16) . ?
Ni01 C1 1.841(9) . ?
Ni01 C3 1.856(5) . ?
Ni01 C2 1.814(9) . ?
Ni01 C4 1.863(6) . ?
Cl1 C02D 1.751(8) . ?
Cl2 C02G 1.772(6) . ?
Cl3 C02D 1.795(6) . ?
Cl4 C02G 1.777(9) . ?
F1 C5 1.354(4) . ?
F2 C11 1.347(4) . ?
F3 C18 1.358(4) . ?
F4 C43 1.346(4) . ?
F5 C41 1.352(4) . ?
F6 C9 1.346(4) . ?
F7 C17 1.363(4) . ?
F8 C15 1.352(4) . ?
F9 C13 1.354(4) . ?
F10 C10 1.350(4) . ?
F11 C6 1.350(4) . ?
F12 C27 1.357(4) . ?
F13 C42 1.335(4) . ?
F14 C25 1.350(5) . ?
F15 C31 1.344(4) . ?
F16 C22 1.346(4) . ?
F17 C34 1.341(4) . ?
F18 C21 1.348(4) . ?
F19 C16 1.351(4) . ?
F20 C36 1.344(4) . ?
F21 C20 1.345(4) . ?
F22 C30 1.346(4) . ?
F23 C24 1.347(4) . ?
F24 C28 1.349(4) . ?
F25 C35 1.345(4) . ?
F26 C26 1.348(4) . ?
F27 C23 1.345(4) . ?
F28 C32 1.343(4) . ?
F29 C29 1.351(4) . ?
F30 C33 1.357(5) . ?
N014 C016 1.144(5) . ?
N014 B2 1.590(5) . ?
O1 C1 1.109(10) . ?
C016 B1 1.587(5) . ?
C41 C8 1.387(5) . ?
C41 C22 1.373(5) . ?
C42 C6 1.374(5) . ?
C42 C9 1.377(5) . ?
C43 C7 1.389(5) . ?
C43 C9 1.384(5) . ?
C44 C11 1.392(5) . ?
C44 C13 1.394(5) . ?
C44 B1 1.644(5) . ?
C5 C10 1.382(5) . ?
C5 C14 1.387(5) . ?
C6 C17 1.377(5) . ?
C7 C17 1.388(5) . ?
C7 B1 1.643(5) . ?
C8 C16 1.388(5) . ?
C8 B2 1.626(5) . ?
C10 C36 1.371(6) . ?
C11 C34 1.382(5) . ?
C12 C15 1.387(5) . ?
C12 C21 1.387(5) . ?
C12 B1 1.636(5) . ?
C13 C20 1.377(5) . ?
C14 C27 1.396(5) . ?
C14 B2 1.637(5) . ?
C15 C24 1.371(5) . ?
C16 C26 1.384(5) . ?
C18 C19 1.396(5) . ?
C18 C31 1.384(5) . ?
C19 C25 1.389(5) . ?
C19 B2 1.647(5) . ?
O2 C2 1.155(11) . ?
C20 C32 1.379(6) . ?
C21 C33 1.385(5) . ?
C22 C30 1.382(5) . ?
C23 C27 1.375(6) . ?
C23 C36 1.373(6) . ?
C24 C29 1.371(6) . ?
C25 C28 1.385(5) . ?
C26 C30 1.369(6) . ?
C28 C35 1.364(6) . ?
C29 C33 1.370(6) . ?
C31 C35 1.371(6) . ?
C32 C34 1.376(6) . ?
O4 C4 1.065(7) . ?
C3 O3 1.109(5) . ?
B1 N1 1.587(5) . ?
B2 C39 1.590(5) . ?
C02D H02A 0.9900 . ?
C02D H02B 0.9900 . ?
C02G H02C 0.9900 . ?
C02G H02D 0.9900 . ?
Ag2 Cl6 2.72(2) . ?
Ag2 Cl8 2.75(3) . ?
Cl5 C37 1.77(2) . ?
Cl6 C37 1.78(2) . ?
C37 H37A 0.9900 . ?
C37 H37B 0.9900 . ?
Cl7 C38 1.90(6) . ?
Cl8 C38 1.76(5) . ?
C38 H38A 0.9900 . ?
C38 H38B 0.9900 . ?
C39 N1 1.144(5) . ?
Cl9 C40 1.60(8) . ?
Cl10 C40 1.78(9) . ?
C40 H40A 0.9900 . ?
C40 H40B 0.9900 . ?

loop_
_geom_torsion_atom_site_label_1
_geom_torsion_atom_site_label_2
_geom_torsion_atom_site_label_3
_geom_torsion_atom_site_label_4
_geom_torsion
_geom_torsion_site_symmetry_1
_geom_torsion_site_symmetry_2
_geom_torsion_site_symmetry_3
_geom_torsion_site_symmetry_4
_geom_torsion_publ_flag
Ag1 Cl1 C02D Cl3 -14.7(4) . . . . ?
Ag1 Cl2 C02G Cl4 51.2(4) . . . . ?
Ag1 Cl3 C02D Cl1 14.8(4) . . . . ?
F1 C5 C10 F10 0.4(5) . . . . ?
F1 C5 C10 C36 -179.8(3) . . . . ?
F1 C5 C14 C27 178.9(3) . . . . ?
F1 C5 C14 B2 2.3(5) . . . . ?
F2 C11 C34 F17 -0.6(5) . . . . ?
F2 C11 C34 C32 179.1(3) . . . . ?
F3 C18 C19 C25 177.7(3) . . . . ?
F3 C18 C19 B2 1.8(5) . . . . ?
F3 C18 C31 F15 0.9(5) . . . . ?
F3 C18 C31 C35 -177.7(3) . . . . ?
F4 C43 C7 C17 178.9(3) . . . . ?
F4 C43 C7 B1 5.5(5) . . . . ?
F4 C43 C9 F6 1.6(5) . . . . ?
F4 C43 C9 C42 -179.2(3) . . . . ?
F5 C41 C8 C16 179.4(3) . . . . ?
F5 C41 C8 B2 1.4(5) . . . . ?
F5 C41 C22 F16 -0.9(5) . . . . ?
F5 C41 C22 C30 180.0(3) . . . . ?
F8 C15 C24 F23 -1.4(5) . . . . ?
F8 C15 C24 C29 179.6(3) . . . . ?
F9 C13 C20 F21 1.5(5) . . . . ?
F9 C13 C20 C32 -177.6(3) . . . . ?
F10 C10 C36 F20 1.6(5) . . . . ?
F10 C10 C36 C23 -179.5(3) . . . . ?
F11 C6 C17 F7 -1.3(5) . . . . ?
F11 C6 C17 C7 -179.2(3) . . . . ?
F13 C42 C6 F11 -1.1(5) . . . . ?
F13 C42 C6 C17 178.8(3) . . . . ?
F13 C42 C9 F6 0.2(5) . . . . ?
F13 C42 C9 C43 -179.1(3) . . . . ?
F14 C25 C28 F24 -0.7(5) . . . . ?
F14 C25 C28 C35 179.2(3) . . . . ?
F15 C31 C35 F25 0.0(6) . . . . ?
F15 C31 C35 C28 -179.2(3) . . . . ?
F16 C22 C30 F22 2.3(5) . . . . ?
F16 C22 C30 C26 -178.3(3) . . . . ?
F18 C21 C33 F30 -0.8(6) . . . . ?
F18 C21 C33 C29 -179.7(4) . . . . ?
F19 C16 C26 F26 -0.7(5) . . . . ?
F19 C16 C26 C30 -179.9(3) . . . . ?
F21 C20 C32 F28 0.3(6) . . . . ?
F21 C20 C32 C34 -179.1(3) . . . . ?
F23 C24 C29 F29 2.0(6) . . . . ?
F23 C24 C29 C33 -178.8(4) . . . . ?
F24 C28 C35 F25 1.1(6) . . . . ?
F24 C28 C35 C31 -179.6(3) . . . . ?
F26 C26 C30 F22 -1.0(6) . . . . ?
F26 C26 C30 C22 179.7(3) . . . . ?
F27 C23 C27 F12 -0.8(5) . . . . ?
F27 C23 C27 C14 178.9(3) . . . . ?
F27 C23 C36 F20 -1.0(5) . . . . ?
F27 C23 C36 C10 -179.9(3) . . . . ?
F28 C32 C34 F17 0.4(6) . . . . ?
F28 C32 C34 C11 -179.4(3) . . . . ?
F29 C29 C33 F30 0.7(6) . . . . ?
F29 C29 C33 C21 179.6(4) . . . . ?
C41 C8 C16 F19 -179.1(3) . . . . ?
C41 C8 C16 C26 0.5(5) . . . . ?
C41 C8 B2 N014 179.0(3) . . . . ?
C41 C8 B2 C14 -65.6(4) . . . . ?
C41 C8 B2 C19 63.3(4) . . . . ?
C41 C8 B2 C39 179.0(3) . . . . ?
C41 C22 C30 F22 -178.5(3) . . . . ?
C41 C22 C30 C26 0.9(6) . . . . ?
C42 C6 C17 F7 178.7(3) . . . . ?
C42 C6 C17 C7 0.9(6) . . . . ?
C43 C7 C17 F7 -178.1(3) . . . . ?
C43 C7 C17 C6 -0.4(5) . . . . ?
C43 C7 B1 C016 112.7(4) . . . . ?
C43 C7 B1 C44 -134.1(4) . . . . ?
C43 C7 B1 C12 -7.1(5) . . . . ?
C43 C7 B1 N1 112.7(4) . . . . ?
C44 C11 C34 F17 179.2(3) . . . . ?
C44 C11 C34 C32 -1.0(6) . . . . ?
C44 C13 C20 F21 -179.8(3) . . . . ?
C44 C13 C20 C32 1.1(6) . . . . ?
C5 C10 C36 F20 -178.2(3) . . . . ?
C5 C10 C36 C23 0.7(5) . . . . ?
C5 C14 C27 F12 -179.1(3) . . . . ?
C5 C14 C27 C23 1.2(5) . . . . ?
C5 C14 B2 N014 117.3(4) . . . . ?
C5 C14 B2 C8 -2.6(5) . . . . ?
C5 C14 B2 C19 -128.4(4) . . . . ?
C5 C14 B2 C39 117.3(4) . . . . ?
C6 C42 C9 F6 -179.9(3) . . . . ?
C6 C42 C9 C43 0.8(5) . . . . ?
C7 C43 C9 F6 -179.6(3) . . . . ?
C7 C43 C9 C42 -0.3(6) . . . . ?
C8 C41 C22 F16 179.2(3) . . . . ?
C8 C41 C22 C30 0.1(6) . . . . ?
C8 C16 C26 F26 179.6(3) . . . . ?
C8 C16 C26 C30 0.4(6) . . . . ?
C9 C42 C6 F11 179.0(3) . . . . ?
C9 C42 C6 C17 -1.1(5) . . . . ?
C9 C43 C7 C17 0.1(5) . . . . ?
C9 C43 C7 B1 -173.2(3) . . . . ?
C10 C5 C14 C27 -1.3(5) . . . . ?
C10 C5 C14 B2 -178.0(3) . . . . ?
C11 C44 C13 F9 176.7(3) . . . . ?
C11 C44 C13 C20 -1.9(5) . . . . ?
C11 C44 B1 C016 136.2(3) . . . . ?
C11 C44 B1 C7 25.6(5) . . . . ?
C11 C44 B1 C12 -104.9(4) . . . . ?
C11 C44 B1 N1 136.2(3) . . . . ?
C12 C15 C24 F23 179.2(3) . . . . ?
C12 C15 C24 C29 0.2(6) . . . . ?
C12 C21 C33 F30 177.2(4) . . . . ?
C12 C21 C33 C29 -1.7(6) . . . . ?
C13 C44 C11 F2 -178.3(3) . . . . ?
C13 C44 C11 C34 1.9(5) . . . . ?
C13 C44 B1 C016 -46.9(4) . . . . ?
C13 C44 B1 C7 -157.4(3) . . . . ?
C13 C44 B1 C12 72.0(4) . . . . ?
C13 C44 B1 N1 -46.9(4) . . . . ?
C13 C20 C32 F28 179.3(3) . . . . ?
C13 C20 C32 C34 0.0(6) . . . . ?
C14 C5 C10 F10 -179.4(3) . . . . ?
C14 C5 C10 C36 0.5(5) . . . . ?
C15 C12 C21 F18 180.0(3) . . . . ?
C15 C12 C21 C33 2.0(6) . . . . ?
C15 C12 B1 C016 179.4(3) . . . . ?
C15 C12 B1 C44 64.0(4) . . . . ?
C15 C12 B1 C7 -66.5(4) . . . . ?
C15 C12 B1 N1 179.4(3) . . . . ?
C15 C24 C29 F29 -178.9(4) . . . . ?
C15 C24 C29 C33 0.3(6) . . . . ?
C16 C8 B2 N014 1.4(5) . . . . ?
C16 C8 B2 C14 116.7(4) . . . . ?
C16 C8 B2 C19 -114.4(4) . . . . ?
C16 C8 B2 C39 1.4(5) . . . . ?
C16 C26 C30 F22 178.3(3) . . . . ?
C16 C26 C30 C22 -1.1(6) . . . . ?
C17 C7 B1 C016 -60.3(4) . . . . ?
C17 C7 B1 C44 52.9(4) . . . . ?
C17 C7 B1 C12 179.9(3) . . . . ?
C17 C7 B1 N1 -60.3(4) . . . . ?
C18 C19 C25 F14 -179.1(3) . . . . ?
C18 C19 C25 C28 0.5(5) . . . . ?
C18 C19 B2 N014 -50.7(4) . . . . ?
C18 C19 B2 C8 67.6(4) . . . . ?
C18 C19 B2 C14 -162.5(3) . . . . ?
C18 C19 B2 C39 -50.7(4) . . . . ?
C18 C31 C35 F25 178.6(3) . . . . ?
C18 C31 C35 C28 -0.6(6) . . . . ?
C19 C18 C31 F15 179.3(3) . . . . ?
C19 C18 C31 C35 0.7(6) . . . . ?
C19 C25 C28 F24 179.6(3) . . . . ?
C19 C25 C28 C35 -0.5(6) . . . . ?
C20 C32 C34 F17 179.8(3) . . . . ?
C20 C32 C34 C11 0.0(6) . . . . ?
C21 C12 C15 F8 179.3(3) . . . . ?
C21 C12 C15 C24 -1.3(6) . . . . ?
C21 C12 B1 C016 2.5(5) . . . . ?
C21 C12 B1 C44 -112.9(4) . . . . ?
C21 C12 B1 C7 116.5(4) . . . . ?
C21 C12 B1 N1 2.5(5) . . . . ?
C22 C41 C8 C16 -0.8(5) . . . . ?
C22 C41 C8 B2 -178.8(3) . . . . ?
C24 C29 C33 F30 -178.5(4) . . . . ?
C24 C29 C33 C21 0.4(6) . . . . ?
C25 C19 B2 N014 134.0(4) . . . . ?
C25 C19 B2 C8 -107.7(4) . . . . ?
C25 C19 B2 C14 22.2(5) . . . . ?
C25 C19 B2 C39 134.0(4) . . . . ?
C25 C28 C35 F25 -178.8(3) . . . . ?
C25 C28 C35 C31 0.5(6) . . . . ?
C27 C14 B2 N014 -59.1(4) . . . . ?
C27 C14 B2 C8 -179.0(3) . . . . ?
C27 C14 B2 C19 55.2(4) . . . . ?
C27 C14 B2 C39 -59.1(4) . . . . ?
C27 C23 C36 F20 178.1(3) . . . . ?
C27 C23 C36 C10 -0.8(6) . . . . ?
C31 C18 C19 C25 -0.7(5) . . . . ?
C31 C18 C19 B2 -176.5(3) . . . . ?
C36 C23 C27 F12 -179.9(3) . . . . ?
C36 C23 C27 C14 -0.1(6) . . . . ?
B1 C44 C11 F2 -1.2(5) . . . . ?
B1 C44 C11 C34 179.0(3) . . . . ?
B1 C44 C13 F9 -0.6(5) . . . . ?
B1 C44 C13 C20 -179.2(3) . . . . ?
B1 C7 C17 F7 -4.2(5) . . . . ?
B1 C7 C17 C6 173.5(3) . . . . ?
B1 C12 C15 F8 2.0(5) . . . . ?
B1 C12 C15 C24 -178.6(3) . . . . ?
B1 C12 C21 F18 -2.9(6) . . . . ?
B1 C12 C21 C33 179.1(4) . . . . ?
B2 C8 C16 F19 -1.4(6) . . . . ?
B2 C8 C16 C26 178.3(4) . . . . ?
B2 C14 C27 F12 -2.2(5) . . . . ?
B2 C14 C27 C23 178.1(3) . . . . ?
B2 C19 C25 F14 -3.6(6) . . . . ?
B2 C19 C25 C28 176.0(4) . . . . ?
Ag2 Cl6 C37 Cl5 30(4) . . . . ?
Ag2 Cl8 C38 Cl7 5(3) . . . . ?

loop_
_smtbx_masks_void_nr
_smtbx_masks_void_average_x
_smtbx_masks_void_average_y
_smtbx_masks_void_average_z
_smtbx_masks_void_volume
_smtbx_masks_void_count_electrons
_smtbx_masks_void_content
1 0.000 0.000 0.500 203.7 84.4 '2 CH2Cl2'
2 0.000 0.500 0.000 203.7 84.4 '2 CH2Cl2'
